data_4106283
loop_
_publ_author_name
'Yujie Sun'
'Julian P. Bigi'
'Nicholas A. Piro'
'Ming Lee Tang'
'Jeffrey R. Long'
'Christopher J. Chang'

_publ_section_title
;
 Molecular Cobalt Pentapyridine Catalysts for Generating Hydrogen from
 Water
;
_journal_name_full 'Journal of the American Chemical Society'
_journal_page_first 9212
_journal_page_last 9215
_journal_paper_doi 10.1021/ja202743r
_journal_volume 133
_journal_year 2011
_chemical_formula_sum 'C35 H36 Co F9 N5 O10 S2'
_chemical_formula_weight 980.74
_chemical_name_common '[(CF3PY5Me2)Co(OH2)](OTf)2'
_chemical_name_systematic
; 
 ? 
;
_space_group_IT_number 57
_symmetry_cell_setting orthorhombic
_symmetry_space_group_name_Hall '-P 2c 2b'
_symmetry_space_group_name_H-M 'P b c m'
_atom_sites_solution_hydrogens geom
_atom_sites_solution_primary direct
_atom_sites_solution_secondary difmap
_audit_creation_method SHELXL-97
_cell_angle_alpha 90.00
_cell_angle_beta 90.00
_cell_angle_gamma 90.00
_cell_formula_units_Z 4
_cell_length_a 10.4204(4)
_cell_length_b 22.6271(8)
_cell_length_c 16.3644(6)
_cell_measurement_reflns_used 9771
_cell_measurement_temperature 100(2)
_cell_measurement_theta_max 25.35
_cell_measurement_theta_min 2.66
_cell_volume 3858.5(2)
_computing_cell_refinement 'Bruker SAINT'
_computing_data_collection 'Bruker APEX2'
_computing_data_reduction 'Bruker SAINT'
_computing_molecular_graphics 'Bruker SHELXTL'
_computing_publication_material 'Bruker SHELXTL'
_computing_structure_refinement 'SHELXL-97 (Sheldrick, 1997)'
_computing_structure_solution 'SHELXS-97 (Sheldrick, 1990)'
_diffrn_ambient_temperature 100(2)
_diffrn_measured_fraction_theta_full 0.999
_diffrn_measured_fraction_theta_max 0.999
_diffrn_measurement_device_type 'Bruker APEX-II CCD'
_diffrn_measurement_method '\f and \w scans'
_diffrn_radiation_monochromator graphite
_diffrn_radiation_source 'fine-focus sealed tube'
_diffrn_radiation_type MoK\a
_diffrn_radiation_wavelength 0.71073
_diffrn_reflns_av_R_equivalents 0.0286
_diffrn_reflns_av_sigmaI/netI 0.0129
_diffrn_reflns_limit_h_max 12
_diffrn_reflns_limit_h_min -12
_diffrn_reflns_limit_k_max 27
_diffrn_reflns_limit_k_min -27
_diffrn_reflns_limit_l_max 14
_diffrn_reflns_limit_l_min -19
_diffrn_reflns_number 42571
_diffrn_reflns_theta_full 25.35
_diffrn_reflns_theta_max 25.35
_diffrn_reflns_theta_min 1.80
_diffrn_standards_number 0
_exptl_absorpt_coefficient_mu 0.662
_exptl_absorpt_correction_T_max 0.7452
_exptl_absorpt_correction_T_min 0.6848
_exptl_absorpt_correction_type multi-scan
_exptl_absorpt_process_details SADABS
_exptl_crystal_colour yellow
_exptl_crystal_density_diffrn 1.688
_exptl_crystal_description rod
_exptl_crystal_F_000 2004
_exptl_crystal_size_max 0.5
_exptl_crystal_size_mid 0.4
_exptl_crystal_size_min 0.3
_refine_diff_density_max 0.431
_refine_diff_density_min -0.387
_refine_diff_density_rms 0.050
_refine_ls_extinction_method none
_refine_ls_goodness_of_fit_ref 1.099
_refine_ls_hydrogen_treatment mixed
_refine_ls_matrix_type full
_refine_ls_number_parameters 349
_refine_ls_number_reflns 3665
_refine_ls_number_restraints 24
_refine_ls_restrained_S_all 1.770
_refine_ls_R_factor_all 0.0298
_refine_ls_R_factor_gt 0.0262
_refine_ls_shift/su_max 0.014
_refine_ls_shift/su_mean 0.001
_refine_ls_structure_factor_coef Fsqd
_refine_ls_weighting_details 'calc w=1/[\s^2^(Fo^2^)+(0.0249P)^2^+3.5745P] where P=(Fo^2^+2Fc^2^)/3'
_refine_ls_weighting_scheme calc
_refine_ls_wR_factor_gt 0.0641
_refine_ls_wR_factor_ref 0.0667
_reflns_number_gt 3355
_reflns_number_total 3665
_reflns_threshold_expression >2sigma(I)
_cod_data_source_file ja202743r_si_005.cif
_cod_data_source_block shelxl
_cod_database_code 4106283

loop_
_symmetry_equiv_pos_as_xyz
'x, y, z'
'-x, -y, z+1/2'
'x, -y+1/2, -z'
'-x, y+1/2, -z+1/2'
'-x, -y, -z'
'x, y, -z-1/2'
'-x, y-1/2, z'
'x, -y-1/2, z-1/2'

loop_
_atom_site_label
_atom_site_type_symbol
_atom_site_fract_x
_atom_site_fract_y
_atom_site_fract_z
_atom_site_U_iso_or_equiv
_atom_site_adp_type
_atom_site_occupancy
_atom_site_symmetry_multiplicity
_atom_site_calc_flag
_atom_site_refinement_flags
_atom_site_disorder_assembly
_atom_site_disorder_group
Co1 Co 0.85243(5) 0.03985(2) 0.2500 0.01166(14) Uani 1 2 d S . .
F10 F 0.99645(16) 0.33986(6) 0.31605(9) 0.0229(4) Uani 1 1 d . . .
F11 F 1.1586(2) 0.30525(10) 0.2500 0.0230(5) Uani 1 2 d S . .
O1 O 0.8230(3) -0.04974(12) 0.2500 0.0164(5) Uani 1 2 d SD . .
N1 N 0.9850(2) 0.03513(9) 0.15094(13) 0.0141(4) Uani 1 1 d . . .
N2 N 0.7232(2) 0.05543(9) 0.15193(13) 0.0145(4) Uani 1 1 d . . .
N5 N 0.8853(3) 0.13283(13) 0.2500 0.0127(6) Uani 1 2 d S . .
C20 C 0.6578(3) 0.11336(13) 0.03791(17) 0.0207(6) Uani 1 1 d . . .
H20 H 0.6755 0.1440 -0.0001 0.025 Uiso 1 1 calc R . .
C23 C 1.0715(2) -0.00878(12) 0.14696(16) 0.0164(5) Uani 1 1 d . . .
H23 H 1.0670 -0.0395 0.1865 0.020 Uiso 1 1 calc R . .
C24 C 0.8972(3) 0.16837(12) 0.02488(16) 0.0184(6) Uani 1 1 d . . .
H24A H 0.8825 0.1464 -0.0259 0.028 Uiso 1 1 calc R . .
H24B H 0.9838 0.1853 0.0243 0.028 Uiso 1 1 calc R . .
H24C H 0.8339 0.2002 0.0295 0.028 Uiso 1 1 calc R . .
C25 C 0.9493(2) 0.21916(11) 0.17677(16) 0.0156(5) Uani 1 1 d . . .
H25 H 0.9637 0.2388 0.1263 0.019 Uiso 1 1 calc R . .
C27 C 0.9051(2) 0.16124(11) 0.17846(15) 0.0136(5) Uani 1 1 d . . .
C28 C 0.5407(3) 0.08396(13) 0.03512(17) 0.0247(6) Uani 1 1 d . . .
H28 H 0.4777 0.0946 -0.0042 0.030 Uiso 1 1 calc R . .
C32 C 1.0800(3) 0.07679(12) 0.03161(16) 0.0174(5) Uani 1 1 d . . .
H32 H 1.0808 0.1068 -0.0089 0.021 Uiso 1 1 calc R . .
C33 C 0.7487(2) 0.09802(11) 0.09611(15) 0.0144(5) Uani 1 1 d . . .
C34 C 0.9875(2) 0.07747(11) 0.09281(15) 0.0139(5) Uani 1 1 d . . .
C36 C 0.8838(2) 0.12634(11) 0.09822(15) 0.0144(5) Uani 1 1 d . . .
C38 C 0.6108(3) 0.02665(12) 0.14733(16) 0.0175(6) Uani 1 1 d . . .
H38 H 0.5945 -0.0040 0.1856 0.021 Uiso 1 1 calc R . .
C40 C 1.1668(3) -0.01167(12) 0.08847(16) 0.0184(6) Uani 1 1 d . . .
H40 H 1.2277 -0.0429 0.0885 0.022 Uiso 1 1 calc R . .
C42 C 1.1709(3) 0.03218(12) 0.02990(16) 0.0191(6) Uani 1 1 d . . .
H42 H 1.2355 0.0318 -0.0111 0.023 Uiso 1 1 calc R . .
C44 C 1.0302(4) 0.30856(17) 0.2500 0.0182(8) Uani 1 2 d S . .
C46 C 0.5176(3) 0.03924(13) 0.09013(17) 0.0218(6) Uani 1 1 d . . .
H46 H 0.4395 0.0176 0.0887 0.026 Uiso 1 1 calc R . .
C52 C 0.9718(3) 0.24769(16) 0.2500 0.0152(7) Uani 1 2 d S . .
S1 S 0.61706(9) 0.38734(4) 0.2500 0.0195(2) Uani 1 2 d SD . .
F1 F 0.4841(3) 0.28999(12) 0.2500 0.0543(9) Uani 1 2 d SD . .
F2 F 0.6635(2) 0.28381(9) 0.31560(15) 0.0509(6) Uani 1 1 d D . .
O10 O 0.5500(2) 0.40315(10) 0.17581(13) 0.0318(5) Uani 1 1 d D . .
O11 O 0.7522(3) 0.39897(14) 0.2500 0.0287(7) Uani 1 2 d SD . .
C1 C 0.6070(4) 0.3072(2) 0.2500 0.0327(10) Uani 1 2 d SD . .
C35 C 0.4686(5) 0.1482(2) 0.2500 0.0354(11) Uani 1 2 d S . .
H35A H 0.4755 0.1683 0.3028 0.053 Uiso 0.50 1 calc PR . .
H35B H 0.4609 0.1776 0.2063 0.053 Uiso 0.50 1 calc PR . .
H35C H 0.5454 0.1241 0.2408 0.053 Uiso 0.50 1 calc PR . .
C29 C 0.3520(4) 0.1091(2) 0.2500 0.0274(10) Uani 1 2 d S . .
O98 O 0.3590(3) 0.05546(15) 0.2500 0.0374(8) Uani 1 2 d S . .
C58 C 0.2252(5) 0.1399(3) 0.2500 0.0486(14) Uani 1 2 d S . .
H58A H 0.2119 0.1592 0.1971 0.073 Uiso 0.50 1 calc PR . .
H58B H 0.2238 0.1697 0.2935 0.073 Uiso 0.50 1 calc PR . .
H58C H 0.1567 0.1110 0.2594 0.073 Uiso 0.50 1 calc PR . .
S2 S 0.24915(12) 0.23320(6) 0.01749(8) 0.0180(3) Uani 0.50 1 d PD A -1
O90 O 0.181(5) 0.214(2) -0.053(2) 0.021(5) Uani 0.50 1 d PD A -1
O91 O 0.2871(6) 0.18513(19) 0.0692(3) 0.0340(11) Uani 0.50 1 d PD A -1
O92 O 0.194(5) 0.2806(19) 0.063(2) 0.021(5) Uani 0.50 1 d PD A -1
C90 C 0.3999(6) 0.2619(3) -0.0175(4) 0.0305(16) Uani 0.50 1 d PD A -1
F90 F 0.3827(5) 0.1919(2) 0.0669(3) 0.0490(11) Uani 0.50 1 d PD A -1
F91 F 0.4675(18) 0.2214(8) -0.0589(11) 0.068(5) Uani 0.50 1 d PD A -1
F92 F 0.4732(15) 0.2807(6) 0.0452(10) 0.034(2) Uani 0.50 1 d PD A -1
O2 O 0.7092(2) 0.89136(9) 0.12566(12) 0.0205(4) Uani 1 1 d D . .
H1 H 0.796(3) -0.0677(13) 0.2102(16) 0.025 Uiso 1 1 d D . .
H3 H 0.635(2) 0.8868(14) 0.143(2) 0.025 Uiso 1 1 d D . .
H2 H 0.733(3) 0.8579(12) 0.113(2) 0.025 Uiso 1 1 d D . .

loop_
_atom_site_aniso_label
_atom_site_aniso_U_11
_atom_site_aniso_U_22
_atom_site_aniso_U_33
_atom_site_aniso_U_23
_atom_site_aniso_U_13
_atom_site_aniso_U_12
Co1 0.0119(2) 0.0110(3) 0.0121(2) 0.000 0.000 -0.00031(18)
F10 0.0324(9) 0.0143(8) 0.0220(8) -0.0040(6) 0.0028(7) -0.0019(7)
F11 0.0193(12) 0.0210(12) 0.0287(12) 0.000 0.000 -0.0052(9)
O1 0.0205(14) 0.0149(13) 0.0139(13) 0.000 0.000 -0.0022(11)
N1 0.0139(11) 0.0145(11) 0.0137(10) -0.0012(8) -0.0021(9) -0.0008(9)
N2 0.0146(10) 0.0136(10) 0.0152(11) -0.0021(8) 0.0002(9) 0.0006(9)
N5 0.0119(15) 0.0128(15) 0.0133(14) 0.000 0.000 0.0013(12)
C20 0.0215(14) 0.0245(14) 0.0162(13) 0.0008(11) -0.0012(11) 0.0020(11)
C23 0.0167(13) 0.0173(13) 0.0151(13) 0.0000(10) -0.0017(10) 0.0009(11)
C24 0.0236(14) 0.0169(13) 0.0147(13) 0.0027(11) -0.0003(11) -0.0001(11)
C25 0.0153(12) 0.0155(13) 0.0160(13) 0.0025(10) 0.0000(10) 0.0012(10)
C27 0.0114(12) 0.0147(12) 0.0148(13) 0.0002(10) -0.0008(10) 0.0018(10)
C28 0.0190(14) 0.0365(17) 0.0186(13) -0.0024(12) -0.0058(11) 0.0029(12)
C32 0.0189(13) 0.0190(13) 0.0142(12) -0.0004(10) -0.0004(10) -0.0034(11)
C33 0.0158(13) 0.0145(12) 0.0131(12) -0.0035(10) 0.0004(10) 0.0017(10)
C34 0.0142(12) 0.0148(12) 0.0127(11) -0.0019(10) -0.0026(10) -0.0018(10)
C36 0.0167(13) 0.0146(12) 0.0120(12) 0.0003(10) -0.0008(10) -0.0003(10)
C38 0.0166(13) 0.0180(13) 0.0180(13) -0.0035(11) 0.0010(10) -0.0005(10)
C40 0.0169(13) 0.0199(13) 0.0182(13) -0.0045(11) -0.0011(11) 0.0010(11)
C42 0.0159(13) 0.0252(14) 0.0162(13) -0.0039(11) 0.0030(10) -0.0028(11)
C44 0.021(2) 0.0153(18) 0.0187(18) 0.000 0.000 0.0000(15)
C46 0.0148(13) 0.0296(15) 0.0210(14) -0.0062(12) -0.0009(11) -0.0026(11)
C52 0.0129(17) 0.0136(17) 0.0191(18) 0.000 0.000 0.0014(15)
S1 0.0155(5) 0.0183(5) 0.0247(5) 0.000 0.000 -0.0006(4)
F1 0.0301(16) 0.0245(14) 0.108(3) 0.000 0.000 -0.0088(12)
F2 0.0440(12) 0.0393(12) 0.0695(15) 0.0260(11) 0.0019(11) 0.0123(10)
O10 0.0273(11) 0.0329(12) 0.0351(12) 0.0067(10) -0.0086(10) 0.0002(10)
O11 0.0169(14) 0.0333(17) 0.0358(17) 0.000 0.000 -0.0039(13)
C1 0.024(2) 0.022(2) 0.052(3) 0.000 0.000 0.0020(18)
C35 0.031(2) 0.028(2) 0.047(3) 0.000 0.000 0.001(2)
C29 0.029(2) 0.035(3) 0.019(2) 0.000 0.000 0.0039(19)
O98 0.0390(19) 0.0313(18) 0.0419(19) 0.000 0.000 -0.0038(15)
C58 0.028(3) 0.058(3) 0.060(3) 0.000 0.000 0.010(3)
S2 0.0175(6) 0.0182(7) 0.0181(7) -0.0014(5) 0.0002(5) -0.0014(5)
O90 0.017(8) 0.026(8) 0.019(6) -0.004(6) 0.005(6) -0.007(4)
O91 0.046(3) 0.025(2) 0.031(2) 0.0085(19) -0.006(2) -0.006(2)
O92 0.019(10) 0.020(6) 0.022(8) -0.004(6) -0.003(7) 0.006(5)
C90 0.031(3) 0.038(5) 0.023(5) 0.000(3) 0.003(3) -0.009(3)
F90 0.059(3) 0.048(3) 0.040(2) 0.016(2) 0.002(2) 0.025(2)
F91 0.036(6) 0.093(9) 0.073(9) -0.038(6) 0.025(6) -0.013(5)
F92 0.022(4) 0.041(5) 0.040(4) -0.007(3) -0.005(3) -0.018(3)
O2 0.0215(10) 0.0187(10) 0.0213(10) -0.0027(8) 0.0016(8) -0.0004(8)

loop_
_atom_type_symbol
_atom_type_description
_atom_type_scat_dispersion_real
_atom_type_scat_dispersion_imag
_atom_type_scat_source
C C 0.0033 0.0016 'International Tables Vol C Tables 4.2.6.8 and 6.1.1.4'
H H 0.0000 0.0000 'International Tables Vol C Tables 4.2.6.8 and 6.1.1.4'
Co Co 0.3494 0.9721 'International Tables Vol C Tables 4.2.6.8 and 6.1.1.4'
F F 0.0171 0.0103 'International Tables Vol C Tables 4.2.6.8 and 6.1.1.4'
N N 0.0061 0.0033 'International Tables Vol C Tables 4.2.6.8 and 6.1.1.4'
O O 0.0106 0.0060 'International Tables Vol C Tables 4.2.6.8 and 6.1.1.4'
S S 0.1246 0.1234 'International Tables Vol C Tables 4.2.6.8 and 6.1.1.4'

loop_
_geom_angle_atom_site_label_1
_geom_angle_atom_site_label_2
_geom_angle_atom_site_label_3
_geom_angle
_geom_angle_site_symmetry_1
_geom_angle_site_symmetry_3
O1 Co1 N2 93.97(8) . 6_556
O1 Co1 N2 93.97(8) . .
N2 Co1 N2 98.14(11) 6_556 .
O1 Co1 N5 179.37(11) . .
N2 Co1 N5 86.44(8) 6_556 .
N2 Co1 N5 86.44(8) . .
O1 Co1 N1 92.71(8) . 6_556
N2 Co1 N1 81.05(8) 6_556 6_556
N2 Co1 N1 173.31(8) . 6_556
N5 Co1 N1 86.88(8) . 6_556
O1 Co1 N1 92.71(8) . .
N2 Co1 N1 173.31(8) 6_556 .
N2 Co1 N1 81.05(8) . .
N5 Co1 N1 86.88(8) . .
N1 Co1 N1 98.97(11) 6_556 .
Co1 O1 H1 123(2) . .
C23 N1 C34 118.5(2) . .
C23 N1 Co1 120.59(17) . .
C34 N1 Co1 120.85(17) . .
C38 N2 C33 118.6(2) . .
C38 N2 Co1 121.00(18) . .
C33 N2 Co1 120.25(17) . .
C27 N5 C27 120.1(3) . 6_556
C27 N5 Co1 119.60(15) . .
C27 N5 Co1 119.60(15) 6_556 .
C33 C20 C28 120.1(3) . .
C33 C20 H20 119.9 . .
C28 C20 H20 119.9 . .
N1 C23 C40 123.5(2) . .
N1 C23 H23 118.3 . .
C40 C23 H23 118.3 . .
C36 C24 H24A 109.5 . .
C36 C24 H24B 109.5 . .
H24A C24 H24B 109.5 . .
C36 C24 H24C 109.5 . .
H24A C24 H24C 109.5 . .
H24B C24 H24C 109.5 . .
C52 C25 C27 118.7(2) . .
C52 C25 H25 120.7 . .
C27 C25 H25 120.7 . .
N5 C27 C25 121.1(2) . .
N5 C27 C36 118.1(2) . .
C25 C27 C36 120.8(2) . .
C46 C28 C20 119.0(3) . .
C46 C28 H28 120.5 . .
C20 C28 H28 120.5 . .
C42 C32 C34 119.8(2) . .
C42 C32 H32 120.1 . .
C34 C32 H32 120.1 . .
N2 C33 C20 120.5(2) . .
N2 C33 C36 117.2(2) . .
C20 C33 C36 122.2(2) . .
N1 C34 C32 120.9(2) . .
N1 C34 C36 116.9(2) . .
C32 C34 C36 122.2(2) . .
C24 C36 C33 108.7(2) . .
C24 C36 C27 109.5(2) . .
C33 C36 C27 111.1(2) . .
C24 C36 C34 109.5(2) . .
C33 C36 C34 109.8(2) . .
C27 C36 C34 108.2(2) . .
N2 C38 C46 123.5(3) . .
N2 C38 H38 118.2 . .
C46 C38 H38 118.2 . .
C23 C40 C42 118.0(3) . .
C23 C40 H40 121.0 . .
C42 C40 H40 121.0 . .
C40 C42 C32 119.2(2) . .
C40 C42 H42 120.4 . .
C32 C42 H42 120.4 . .
F10 C44 F10 107.6(3) 6_556 .
F10 C44 F11 107.0(2) 6_556 .
F10 C44 F11 107.0(2) . .
F10 C44 C52 112.2(2) 6_556 .
F10 C44 C52 112.2(2) . .
F11 C44 C52 110.6(3) . .
C28 C46 C38 118.2(3) . .
C28 C46 H46 120.9 . .
C38 C46 H46 120.9 . .
C25 C52 C25 120.4(3) 6_556 .
C25 C52 C44 119.74(17) 6_556 .
C25 C52 C44 119.75(17) . .
O11 S1 O10 115.46(11) . .
O11 S1 O10 115.46(11) . 6_556
O10 S1 O10 114.20(19) . 6_556
O11 S1 C1 103.9(2) . .
O10 S1 C1 102.65(12) . .
O10 S1 C1 102.65(12) 6_556 .
F1 C1 F2 107.9(3) . .
F1 C1 F2 107.9(3) . 6_556
F2 C1 F2 107.2(4) . 6_556
F1 C1 S1 110.2(3) . .
F2 C1 S1 111.8(2) . .
F2 C1 S1 111.8(2) 6_556 .
C29 C35 H35A 109.5 . .
C29 C35 H35B 109.5 . .
H35A C35 H35B 109.5 . .
C29 C35 H35C 109.5 . .
H35A C35 H35C 109.5 . .
H35B C35 H35C 109.5 . .
O98 C29 C58 121.2(5) . .
O98 C29 C35 122.6(4) . .
C58 C29 C35 116.2(4) . .
C29 C58 H58A 109.5 . .
C29 C58 H58B 109.5 . .
H58A C58 H58B 109.5 . .
C29 C58 H58C 109.5 . .
H58A C58 H58C 109.5 . .
H58B C58 H58C 109.5 . .
O90 S2 O92 117.0(16) . .
O90 S2 O91 112(2) . .
O92 S2 O91 112.0(17) . .
O90 S2 C90 107.0(19) . .
O92 S2 C90 104(2) . .
O91 S2 C90 102.8(3) . .
O90 S2 F90 125(2) . .
O92 S2 F90 116.8(18) . .
O91 S2 F90 32.5(2) . .
C90 S2 F90 70.5(3) . .
F90 O91 S2 97.8(4) . .
F91 C90 F92 107.6(7) . .
F91 C90 S2 111.9(10) . .
F92 C90 S2 111.6(7) . .
O91 F90 S2 49.8(3) . .
H3 O2 H2 105(3) . .

loop_
_geom_bond_atom_site_label_1
_geom_bond_atom_site_label_2
_geom_bond_distance
_geom_bond_site_symmetry_2
Co1 O1 2.050(3) .
Co1 N2 2.124(2) 6_556
Co1 N2 2.124(2) .
Co1 N5 2.132(3) .
Co1 N1 2.132(2) 6_556
Co1 N1 2.132(2) .
F10 C44 1.339(3) .
F11 C44 1.340(4) .
O1 H1 0.82(2) .
N1 C23 1.344(3) .
N1 C34 1.350(3) .
N2 C38 1.343(3) .
N2 C33 1.354(3) .
N5 C27 1.351(3) .
N5 C27 1.351(3) 6_556
C20 C33 1.387(4) .
C20 C28 1.390(4) .
C20 H20 0.9500 .
C23 C40 1.380(4) .
C23 H23 0.9500 .
C24 C36 1.538(3) .
C24 H24A 0.9800 .
C24 H24B 0.9800 .
C24 H24C 0.9800 .
C25 C52 1.381(3) .
C25 C27 1.390(4) .
C25 H25 0.9500 .
C27 C36 1.548(3) .
C28 C46 1.376(4) .
C28 H28 0.9500 .
C32 C42 1.385(4) .
C32 C34 1.390(4) .
C32 H32 0.9500 .
C33 C36 1.548(3) .
C34 C36 1.549(4) .
C38 C46 1.378(4) .
C38 H38 0.9500 .
C40 C42 1.380(4) .
C40 H40 0.9500 .
C42 H42 0.9500 .
C44 F10 1.339(3) 6_556
C44 C52 1.506(5) .
C46 H46 0.9500 .
C52 C25 1.381(3) 6_556
S1 O11 1.432(3) .
S1 O10 1.446(2) .
S1 O10 1.446(2) 6_556
S1 C1 1.816(5) .
F1 C1 1.339(5) .
F2 C1 1.334(3) .
C1 F2 1.334(3) 6_556
C35 C29 1.502(6) .
C35 H35A 0.9800 .
C35 H35B 0.9800 .
C35 H35C 0.9800 .
C29 O98 1.217(6) .
C29 C58 1.493(7) .
C58 H58A 0.9800 .
C58 H58B 0.9800 .
C58 H58C 0.9800 .
S2 O90 1.42(2) .
S2 O92 1.42(2) .
S2 O91 1.433(5) .
S2 C90 1.793(6) .
S2 F90 1.860(4) .
O91 F90 1.008(6) .
C90 F91 1.342(14) .
C90 F92 1.348(13) .
O2 H3 0.83(2) .
O2 H2 0.83(2) .

loop_
_geom_torsion_atom_site_label_1
_geom_torsion_atom_site_label_2
_geom_torsion_atom_site_label_3
_geom_torsion_atom_site_label_4
_geom_torsion
_geom_torsion_site_symmetry_1
_geom_torsion_site_symmetry_4
O1 Co1 N1 C23 -40.4(2) . .
N2 Co1 N1 C23 142.4(6) 6_556 .
N2 Co1 N1 C23 -134.0(2) . .
N5 Co1 N1 C23 139.1(2) . .
N1 Co1 N1 C23 52.8(2) 6_556 .
O1 Co1 N1 C34 142.49(19) . .
N2 Co1 N1 C34 -34.7(8) 6_556 .
N2 Co1 N1 C34 48.89(19) . .
N5 Co1 N1 C34 -37.99(19) . .
N1 Co1 N1 C34 -124.33(17) 6_556 .
O1 Co1 N2 C38 41.0(2) . .
N2 Co1 N2 C38 -53.6(2) 6_556 .
N5 Co1 N2 C38 -139.5(2) . .
N1 Co1 N2 C38 -136.2(7) 6_556 .
N1 Co1 N2 C38 133.1(2) . .
O1 Co1 N2 C33 -144.10(19) . .
N2 Co1 N2 C33 121.30(17) 6_556 .
N5 Co1 N2 C33 35.42(19) . .
N1 Co1 N2 C33 38.7(8) 6_556 .
N1 Co1 N2 C33 -51.98(19) . .
O1 Co1 N5 C27 85.1(2) . .
N2 Co1 N5 C27 -144.1(2) 6_556 .
N2 Co1 N5 C27 -45.7(2) . .
N1 Co1 N5 C27 134.6(2) 6_556 .
N1 Co1 N5 C27 35.5(2) . .
O1 Co1 N5 C27 -85.1(2) . 6_556
N2 Co1 N5 C27 45.7(2) 6_556 6_556
N2 Co1 N5 C27 144.1(2) . 6_556
N1 Co1 N5 C27 -35.5(2) 6_556 6_556
N1 Co1 N5 C27 -134.6(2) . 6_556
C34 N1 C23 C40 2.8(4) . .
Co1 N1 C23 C40 -174.3(2) . .
C27 N5 C27 C25 1.7(5) 6_556 .
Co1 N5 C27 C25 -168.32(19) . .
C27 N5 C27 C36 178.71(19) 6_556 .
Co1 N5 C27 C36 8.6(3) . .
C52 C25 C27 N5 -0.5(4) . .
C52 C25 C27 C36 -177.4(3) . .
C33 C20 C28 C46 -0.7(4) . .
C38 N2 C33 C20 3.0(4) . .
Co1 N2 C33 C20 -172.07(19) . .
C38 N2 C33 C36 -174.6(2) . .
Co1 N2 C33 C36 10.4(3) . .
C28 C20 C33 N2 -1.7(4) . .
C28 C20 C33 C36 175.7(2) . .
C23 N1 C34 C32 -2.0(4) . .
Co1 N1 C34 C32 175.20(18) . .
C23 N1 C34 C36 178.4(2) . .
Co1 N1 C34 C36 -4.5(3) . .
C42 C32 C34 N1 0.0(4) . .
C42 C32 C34 C36 179.7(2) . .
N2 C33 C36 C24 174.1(2) . .
C20 C33 C36 C24 -3.4(3) . .
N2 C33 C36 C27 -65.3(3) . .
C20 C33 C36 C27 117.2(3) . .
N2 C33 C36 C34 54.3(3) . .
C20 C33 C36 C34 -123.2(3) . .
N5 C27 C36 C24 173.9(2) . .
C25 C27 C36 C24 -9.1(3) . .
N5 C27 C36 C33 53.8(3) . .
C25 C27 C36 C33 -129.3(2) . .
N5 C27 C36 C34 -66.8(3) . .
C25 C27 C36 C34 110.2(3) . .
N1 C34 C36 C24 -176.9(2) . .
C32 C34 C36 C24 3.4(3) . .
N1 C34 C36 C33 -57.7(3) . .
C32 C34 C36 C33 122.7(3) . .
N1 C34 C36 C27 63.8(3) . .
C32 C34 C36 C27 -115.9(3) . .
C33 N2 C38 C46 -2.0(4) . .
Co1 N2 C38 C46 173.0(2) . .
N1 C23 C40 C42 -1.7(4) . .
C23 C40 C42 C32 -0.4(4) . .
C34 C32 C42 C40 1.2(4) . .
C20 C28 C46 C38 1.8(4) . .
N2 C38 C46 C28 -0.4(4) . .
C27 C25 C52 C25 -0.7(5) . 6_556
C27 C25 C52 C44 174.9(3) . .
F10 C44 C52 C25 -152.8(3) 6_556 6_556
F10 C44 C52 C25 -31.5(4) . 6_556
F11 C44 C52 C25 87.8(3) . 6_556
F10 C44 C52 C25 31.5(4) 6_556 .
F10 C44 C52 C25 152.9(3) . .
F11 C44 C52 C25 -87.8(3) . .
O11 S1 C1 F1 180.0 . .
O10 S1 C1 F1 -59.38(10) . .
O10 S1 C1 F1 59.38(10) 6_556 .
O11 S1 C1 F2 60.1(2) . .
O10 S1 C1 F2 -179.3(2) . .
O10 S1 C1 F2 -60.6(3) 6_556 .
O11 S1 C1 F2 -60.1(2) . 6_556
O10 S1 C1 F2 60.6(3) . 6_556
O10 S1 C1 F2 179.3(2) 6_556 6_556
O90 S2 O91 F90 120(2) . .
O92 S2 O91 F90 -106(3) . .
C90 S2 O91 F90 5.5(5) . .
O90 S2 C90 F91 -58(3) . .
O92 S2 C90 F91 177(2) . .
O91 S2 C90 F91 60.3(9) . .
F90 S2 C90 F91 63.4(9) . .
O90 S2 C90 F92 -179(3) . .
O92 S2 C90 F92 56.5(19) . .
O91 S2 C90 F92 -60.4(9) . .
F90 S2 C90 F92 -57.3(9) . .
O90 S2 F90 O91 -77(2) . .
O92 S2 F90 O91 89(3) . .
C90 S2 F90 O91 -174.4(5) . .
